data_7717373
loop_
_publ_author_name
'Wehmeyer, Frerk-Ulfert'
'Li, Yinwu'
'Schlossarek, Anne'
'Ke, Zhuofeng'
'Langer, Robert'

_publ_section_title
;
 Evidence for a boride--borylene-ligand-tautomerism leading to a remote
 C--C-bond and concomitant boryl ligand formation
;
_journal_name_full 'Dalton Transactions'
_journal_paper_doi 10.1039/D4DT02997F
_journal_year 2024
_chemical_formula_moiety 'C34 H30 B N2 P2, F6 P'
_chemical_formula_sum 'C34 H30 B F6 N2 P3'
_chemical_formula_weight 684.32
_space_group_crystal_system triclinic
_space_group_IT_number 2
_space_group_name_Hall '-P 1'
_space_group_name_H-M_alt 'P -1'
_atom_sites_solution_hydrogens mixed
_atom_sites_solution_primary dual
_audit_creation_date 2024-08-14
_audit_creation_method
;
Olex2 1.3
(compiled 2020.11.12 svn.r5f609507 for OlexSys, GUI svn.r6408)
;
_audit_update_record
;
2024-09-20 deposited with the CCDC.	2024-10-29 downloaded from the CCDC.
;
_cell_angle_alpha 83.37(3)
_cell_angle_beta 77.74(3)
_cell_angle_gamma 62.19(3)
_cell_formula_units_Z 2
_cell_length_a 10.456(2)
_cell_length_b 10.633(2)
_cell_length_c 16.833(3)
_cell_measurement_reflns_used 269
_cell_measurement_temperature 170
_cell_measurement_theta_max 29.45
_cell_measurement_theta_min 2.40
_cell_volume 1617.3(7)
_computing_cell_refinement 'X-Area Recipe 1.33.0.0 (STOE & Cie, 2015)'
_computing_data_collection 'X-Area WinXpose 2.0.22.0 (STOE & Cie, 2016)'
_computing_data_reduction 'X-Area 1.90 (STOE & Cie, 2020)'
_computing_molecular_graphics 'Olex2 1.3 (Dolomanov et al., 2009)'
_computing_publication_material 'Olex2 1.3 (Dolomanov et al., 2009)'
_computing_structure_refinement 'SHELXL 2018/3 (Sheldrick, 2015)'
_computing_structure_solution 'SHELXT 2018/2 (Sheldrick, 2018)'
_diffrn_ambient_temperature 170
_diffrn_detector 'image plate (34 cm diameter)'
_diffrn_detector_area_resol_mean 6.67
_diffrn_detector_type 'STOE Imaging Plate'
_diffrn_measured_fraction_theta_full 0.996
_diffrn_measured_fraction_theta_max 0.996
_diffrn_measurement_device '2-circle diffractometer'
_diffrn_measurement_device_type 'STOE IPDS II'
_diffrn_measurement_method 'rotation method, \w scans'
_diffrn_radiation_collimation '0.5 mm diameter, monocapillary'
_diffrn_radiation_monochromator 'plane graphite'
_diffrn_radiation_polarisn_norm 0
_diffrn_radiation_type MoK\a
_diffrn_radiation_wavelength 0.71073
_diffrn_reflns_av_R_equivalents 0.0403
_diffrn_reflns_av_unetI/netI 0.0335
_diffrn_reflns_Laue_measured_fraction_full 0.996
_diffrn_reflns_Laue_measured_fraction_max 0.996
_diffrn_reflns_limit_h_max 12
_diffrn_reflns_limit_h_min -12
_diffrn_reflns_limit_k_max 13
_diffrn_reflns_limit_k_min -12
_diffrn_reflns_limit_l_max 20
_diffrn_reflns_limit_l_min -19
_diffrn_reflns_number 14051
_diffrn_reflns_point_group_measured_fraction_full 0.996
_diffrn_reflns_point_group_measured_fraction_max 0.996
_diffrn_reflns_theta_full 25.242
_diffrn_reflns_theta_max 25.999
_diffrn_reflns_theta_min 2.166
_diffrn_source 'sealed X-ray tube, 12 x 0.4 mm long-fine focus'
_diffrn_source_type 'Incoatec I\ms'
_exptl_absorpt_coefficient_mu 0.247
_exptl_absorpt_correction_type none
_exptl_absorpt_process_details 'X-RED32 1.57 (STOE & Cie, 2011)'
_exptl_crystal_colour yellow
_exptl_crystal_colour_primary yellow
_exptl_crystal_density_diffrn 1.405
_exptl_crystal_description block
_exptl_crystal_F_000 704
_exptl_crystal_size_max 0.4
_exptl_crystal_size_mid 0.3
_exptl_crystal_size_min 0.2
_refine_diff_density_max 0.345
_refine_diff_density_min -0.306
_refine_diff_density_rms 0.047
_refine_ls_extinction_method none
_refine_ls_goodness_of_fit_ref 1.042
_refine_ls_hydrogen_treatment mixed
_refine_ls_matrix_type full
_refine_ls_number_parameters 423
_refine_ls_number_reflns 6334
_refine_ls_number_restraints 0
_refine_ls_restrained_S_all 1.042
_refine_ls_R_factor_all 0.0434
_refine_ls_R_factor_gt 0.0366
_refine_ls_shift/su_max 0.001
_refine_ls_shift/su_mean 0.000
_refine_ls_structure_factor_coef Fsqd
_refine_ls_weighting_details 'w=1/[\s^2^(Fo^2^)+(0.0502P)^2^+0.6728P] where P=(Fo^2^+2Fc^2^)/3'
_refine_ls_weighting_scheme calc
_refine_ls_wR_factor_gt 0.0969
_refine_ls_wR_factor_ref 0.1010
_reflns_Friedel_coverage 0.000
_reflns_number_gt 5488
_reflns_number_total 6334
_reflns_threshold_expression 'I > 2\s(I)'
_cod_data_source_file d4dt02997f13.cif
_cod_data_source_block frerk1
_cod_database_code 7717373
_shelx_shelxl_version_number 2018/3
_shelx_space_group_comment
;
The symmetry employed for this shelxl refinement is uniquely defined
by the following loop, which should always be used as a source of
symmetry information in preference to the above space-group names.
They are only intended as comments.
;
_shelx_estimated_absorpt_t_max 0.952
_shelx_estimated_absorpt_t_min 0.908
_olex2_refinement_description
;
1. Fixed Uiso
 At 1.2 times of:
  All C(H) groups
2.a Aromatic/amide H refined with riding coordinates:
 C6(H6), C2(H2), C2A(H2A), C18A(H18A), C12A(H12A), C9(H9), C14A(H14A),
 C6A(H6A), C3A(H3A), C8A(H8A), C7(H7), C4A(H4A), C5A(H5A), C20A(H20A), C8(H8),
 C15A(H15A), C16A(H16A), C3(H3), C5(H5), C4(H4), C24A(H24A), C10A(H10A),
 C17A(H17A), C11A(H11A), C21A(H21A), C9A(H9A), C22A(H22A), C23A(H23A)
;
_olex2_submission_special_instructions 'No special instructions were received'

loop_
_space_group_symop_operation_xyz
'x, y, z'
'-x, -y, -z'

loop_
_atom_site_label
_atom_site_type_symbol
_atom_site_fract_x
_atom_site_fract_y
_atom_site_fract_z
_atom_site_U_iso_or_equiv
_atom_site_adp_type
_atom_site_occupancy
_atom_site_site_symmetry_order
_atom_site_calc_flag
_atom_site_refinement_flags_posn
_atom_site_refinement_flags_adp
_atom_site_refinement_flags_occupancy
_atom_site_disorder_assembly
_atom_site_disorder_group
P1 P 0.64390(5) 0.51685(4) 0.76423(3) 0.02860(11) Uani 1 1 d . . . . .
P2 P 0.35242(5) 0.37313(4) 0.65483(2) 0.02929(11) Uani 1 1 d . . . . .
P3 P 0.80516(5) -0.05604(5) 0.87011(3) 0.03289(12) Uani 1 1 d . . . . .
F6 F 0.88303(16) 0.01809(15) 0.80521(8) 0.0606(3) Uani 1 1 d . . . . .
F1 F 0.89658(16) -0.05459(17) 0.93384(9) 0.0679(4) Uani 1 1 d . . . . .
N2 N 0.33537(14) 0.48764(14) 0.79850(8) 0.0277(3) Uani 1 1 d . . . . .
F2 F 0.67906(15) 0.09467(14) 0.90147(10) 0.0698(4) Uani 1 1 d . . . . .
F3 F 0.72811(17) -0.13180(17) 0.93575(9) 0.0709(4) Uani 1 1 d . . . . .
F4 F 0.71054(18) -0.05567(17) 0.80767(9) 0.0709(4) Uani 1 1 d . . . . .
N1 N 0.35459(15) 0.71965(14) 0.79497(8) 0.0291(3) Uani 1 1 d . . . . .
F5 F 0.93223(17) -0.20666(14) 0.84127(11) 0.0762(5) Uani 1 1 d . . . . .
C1A C 0.77553(18) 0.46544(17) 0.83293(10) 0.0297(3) Uani 1 1 d . . . . .
C6 C 0.32125(19) 0.4916(2) 0.87988(10) 0.0343(4) Uani 1 1 d . . . . .
H6 H 0.301829 0.575670 0.902698 0.041 Uiso 1 1 calc R U . . .
C7A C 0.71228(17) 0.60023(17) 0.67583(10) 0.0296(3) Uani 1 1 d . . . . .
C13A C 0.54783(18) 0.29042(17) 0.60972(10) 0.0298(3) Uani 1 1 d . . . . .
C2 C 0.5038(2) 0.76251(18) 0.86539(10) 0.0347(4) Uani 1 1 d . . . . .
H2 H 0.595391 0.736083 0.878236 0.042 Uiso 1 1 calc R U . . .
C10 C 0.35804(17) 0.36680(17) 0.76471(9) 0.0282(3) Uani 1 1 d . . . . .
C19A C 0.30306(19) 0.22869(19) 0.65399(10) 0.0328(4) Uani 1 1 d . . . . .
C2A C 0.86874(18) 0.52453(18) 0.83524(10) 0.0330(4) Uani 1 1 d . . . . .
H2A H 0.864957 0.600572 0.800687 0.040 Uiso 1 1 calc R U . . .
C18A C 0.5823(2) 0.31932(18) 0.52721(10) 0.0354(4) Uani 1 1 d . . . . .
H18A H 0.507176 0.377770 0.498936 0.042 Uiso 1 1 calc R U . . .
C1 C 0.49017(18) 0.68100(17) 0.81273(9) 0.0284(3) Uani 1 1 d . . . . .
C12A C 0.76075(19) 0.5274(2) 0.60307(11) 0.0365(4) Uani 1 1 d . . . . .
H12A H 0.756453 0.442254 0.601875 0.044 Uiso 1 1 calc R U . . .
C9 C 0.3730(2) 0.24879(19) 0.81425(11) 0.0357(4) Uani 1 1 d . . . . .
H9 H 0.389478 0.165795 0.791383 0.043 Uiso 1 1 calc R U . . .
C14A C 0.66195(19) 0.20080(19) 0.65080(11) 0.0347(4) Uani 1 1 d . . . . .
H14A H 0.641192 0.180144 0.705806 0.042 Uiso 1 1 calc R U . . .
C6A C 0.7853(2) 0.34966(18) 0.88457(11) 0.0365(4) Uani 1 1 d . . . . .
H6A H 0.724467 0.308413 0.883436 0.044 Uiso 1 1 calc R U . . .
C3A C 0.96738(19) 0.4706(2) 0.88885(11) 0.0378(4) Uani 1 1 d . . . . .
H3A H 1.028195 0.511556 0.890600 0.045 Uiso 1 1 calc R U . . .
C8A C 0.7181(2) 0.72859(19) 0.67594(11) 0.0376(4) Uani 1 1 d . . . . .
H8A H 0.684591 0.779319 0.723723 0.045 Uiso 1 1 calc R U . . .
C7 C 0.3343(2) 0.3770(2) 0.93043(10) 0.0377(4) Uani 1 1 d . . . . .
H7 H 0.323356 0.383507 0.986317 0.045 Uiso 1 1 calc R U . . .
C4A C 0.9755(2) 0.3560(2) 0.93969(11) 0.0403(4) Uani 1 1 d . . . . .
H4A H 1.041990 0.319727 0.975296 0.048 Uiso 1 1 calc R U . . .
C5A C 0.8847(2) 0.29578(19) 0.93739(12) 0.0417(4) Uani 1 1 d . . . . .
H5A H 0.890268 0.218696 0.971431 0.050 Uiso 1 1 calc R U . . .
C20A C 0.1575(2) 0.2594(2) 0.68630(11) 0.0422(4) Uani 1 1 d . . . . .
H20A H 0.092637 0.348321 0.708093 0.051 Uiso 1 1 calc R U . . .
C8 C 0.3636(2) 0.2529(2) 0.89706(11) 0.0386(4) Uani 1 1 d . . . . .
H8 H 0.377151 0.172468 0.929672 0.046 Uiso 1 1 calc R U . . .
C15A C 0.8059(2) 0.1426(2) 0.60978(12) 0.0402(4) Uani 1 1 d . . . . .
H15A H 0.881311 0.081808 0.637329 0.048 Uiso 1 1 calc R U . . .
C16A C 0.8390(2) 0.1738(2) 0.52846(12) 0.0426(4) Uani 1 1 d . . . . .
H16A H 0.936293 0.135556 0.501747 0.051 Uiso 1 1 calc R U . . .
C3 C 0.3827(2) 0.88355(19) 0.89951(11) 0.0401(4) Uani 1 1 d . . . . .
H3 H 0.392058 0.937108 0.935797 0.048 Uiso 1 1 calc R U . . .
C5 C 0.23772(19) 0.83918(19) 0.82649(11) 0.0365(4) Uani 1 1 d . . . . .
H5 H 0.146947 0.865860 0.812507 0.044 Uiso 1 1 calc R U . . .
C4 C 0.2487(2) 0.92271(19) 0.87863(12) 0.0425(4) Uani 1 1 d . . . . .
H4 H 0.166495 1.004655 0.899514 0.051 Uiso 1 1 calc R U . . .
C24A C 0.3971(2) 0.0968(2) 0.61992(13) 0.0430(4) Uani 1 1 d . . . . .
H24A H 0.494361 0.074857 0.597740 0.052 Uiso 1 1 calc R U . . .
C10A C 0.8221(2) 0.7072(2) 0.53382(12) 0.0466(5) Uani 1 1 d . . . . .
H10A H 0.859558 0.742504 0.486475 0.056 Uiso 1 1 calc R U . . .
C17A C 0.7272(2) 0.2621(2) 0.48670(11) 0.0417(4) Uani 1 1 d . . . . .
H17A H 0.748944 0.282947 0.431818 0.050 Uiso 1 1 calc R U . . .
C11A C 0.8152(2) 0.5811(2) 0.53269(11) 0.0456(5) Uani 1 1 d . . . . .
H11A H 0.847213 0.531867 0.484428 0.055 Uiso 1 1 calc R U . . .
C21A C 0.1087(2) 0.1588(3) 0.68623(12) 0.0494(5) Uani 1 1 d . . . . .
H21A H 0.012289 0.179241 0.709507 0.059 Uiso 1 1 calc R U . . .
C9A C 0.7736(2) 0.7809(2) 0.60507(12) 0.0446(4) Uani 1 1 d . . . . .
H9A H 0.778143 0.866094 0.605652 0.054 Uiso 1 1 calc R U . . .
C22A C 0.2030(3) 0.0283(2) 0.65166(13) 0.0504(5) Uani 1 1 d . . . . .
H22A H 0.169613 -0.038586 0.650585 0.060 Uiso 1 1 calc R U . . .
B1 B 0.3268(2) 0.6229(2) 0.74219(11) 0.0304(4) Uani 1 1 d . . . . .
C23A C 0.3463(2) -0.0029(2) 0.61885(14) 0.0505(5) Uani 1 1 d . . . . .
H23A H 0.409765 -0.091144 0.595768 0.061 Uiso 1 1 calc R U . . .
H1A H 0.415(2) 0.583(2) 0.6886(11) 0.033(5) Uiso 1 1 d . . . . .
H1B H 0.212(2) 0.689(2) 0.7271(12) 0.037(5) Uiso 1 1 d . . . . .

loop_
_atom_site_aniso_label
_atom_site_aniso_U_11
_atom_site_aniso_U_22
_atom_site_aniso_U_33
_atom_site_aniso_U_23
_atom_site_aniso_U_13
_atom_site_aniso_U_12
P1 0.0278(2) 0.0277(2) 0.0321(2) -0.00411(16) -0.00645(16) -0.01298(17)
P2 0.0305(2) 0.0307(2) 0.0281(2) -0.00230(16) -0.00849(16) -0.01336(18)
P3 0.0358(2) 0.0331(2) 0.0329(2) 0.00126(17) -0.00638(18) -0.01866(19)
F6 0.0685(8) 0.0665(8) 0.0593(8) 0.0158(6) -0.0071(6) -0.0466(7)
F1 0.0699(9) 0.0855(10) 0.0631(8) 0.0039(7) -0.0350(7) -0.0392(8)
N2 0.0251(6) 0.0339(7) 0.0270(6) -0.0019(5) -0.0040(5) -0.0158(6)
F2 0.0425(7) 0.0475(7) 0.1084(12) -0.0198(7) -0.0059(7) -0.0106(6)
F3 0.0781(10) 0.0884(10) 0.0593(8) 0.0192(7) -0.0020(7) -0.0574(9)
F4 0.0938(11) 0.0941(11) 0.0594(8) 0.0083(7) -0.0360(8) -0.0645(9)
N1 0.0292(7) 0.0291(7) 0.0282(7) -0.0013(5) -0.0040(5) -0.0129(6)
F5 0.0639(9) 0.0379(7) 0.1122(12) -0.0203(7) 0.0125(8) -0.0187(6)
C1A 0.0274(8) 0.0274(8) 0.0324(8) -0.0033(6) -0.0051(6) -0.0105(6)
C6 0.0356(9) 0.0435(9) 0.0277(8) -0.0041(7) -0.0031(7) -0.0217(8)
C7A 0.0264(8) 0.0320(8) 0.0303(8) -0.0025(6) -0.0073(6) -0.0119(7)
C13A 0.0334(8) 0.0281(8) 0.0308(8) -0.0030(6) -0.0069(6) -0.0155(7)
C2 0.0365(9) 0.0341(9) 0.0349(9) -0.0053(7) -0.0072(7) -0.0159(7)
C10 0.0245(7) 0.0318(8) 0.0281(8) -0.0018(6) -0.0050(6) -0.0123(6)
C19A 0.0355(9) 0.0374(9) 0.0307(8) -0.0025(7) -0.0086(7) -0.0195(7)
C2A 0.0303(8) 0.0321(8) 0.0364(9) -0.0008(7) -0.0062(7) -0.0140(7)
C18A 0.0423(10) 0.0322(8) 0.0327(8) -0.0016(7) -0.0084(7) -0.0170(8)
C1 0.0291(8) 0.0284(8) 0.0280(8) -0.0008(6) -0.0044(6) -0.0136(7)
C12A 0.0344(9) 0.0400(9) 0.0361(9) -0.0075(7) -0.0082(7) -0.0156(8)
C9 0.0382(9) 0.0329(9) 0.0364(9) 0.0002(7) -0.0080(7) -0.0161(7)
C14A 0.0358(9) 0.0361(9) 0.0342(9) 0.0009(7) -0.0099(7) -0.0169(7)
C6A 0.0369(9) 0.0307(9) 0.0422(9) -0.0011(7) -0.0076(7) -0.0153(7)
C3A 0.0294(9) 0.0419(10) 0.0421(10) -0.0044(8) -0.0088(7) -0.0146(8)
C8A 0.0408(10) 0.0350(9) 0.0364(9) -0.0050(7) -0.0052(7) -0.0166(8)
C7 0.0376(9) 0.0500(11) 0.0266(8) 0.0018(7) -0.0056(7) -0.0216(8)
C4A 0.0326(9) 0.0408(10) 0.0397(9) -0.0022(8) -0.0124(7) -0.0076(8)
C5A 0.0433(10) 0.0322(9) 0.0410(10) 0.0043(7) -0.0102(8) -0.0100(8)
C20A 0.0402(10) 0.0537(11) 0.0385(9) -0.0135(8) -0.0012(8) -0.0259(9)
C8 0.0375(9) 0.0411(10) 0.0362(9) 0.0090(7) -0.0088(7) -0.0182(8)
C15A 0.0329(9) 0.0359(9) 0.0515(11) -0.0038(8) -0.0116(8) -0.0132(8)
C16A 0.0378(10) 0.0373(9) 0.0504(11) -0.0137(8) 0.0038(8) -0.0172(8)
C3 0.0488(11) 0.0348(9) 0.0376(9) -0.0099(7) -0.0040(8) -0.0193(8)
C5 0.0301(9) 0.0332(9) 0.0391(9) -0.0030(7) -0.0031(7) -0.0093(7)
C4 0.0411(10) 0.0308(9) 0.0427(10) -0.0098(7) 0.0019(8) -0.0077(8)
C24A 0.0369(10) 0.0380(10) 0.0551(11) -0.0063(8) -0.0099(8) -0.0159(8)
C10A 0.0435(11) 0.0621(13) 0.0351(9) 0.0075(9) -0.0068(8) -0.0267(10)
C17A 0.0492(11) 0.0394(10) 0.0342(9) -0.0059(7) 0.0018(8) -0.0211(9)
C11A 0.0429(10) 0.0609(12) 0.0311(9) -0.0087(8) -0.0046(8) -0.0212(10)
C21A 0.0501(12) 0.0690(14) 0.0434(11) -0.0066(10) -0.0021(9) -0.0403(11)
C9A 0.0468(11) 0.0422(10) 0.0483(11) 0.0058(8) -0.0088(9) -0.0246(9)
C22A 0.0649(14) 0.0569(12) 0.0513(12) 0.0043(9) -0.0184(10) -0.0437(11)
B1 0.0308(9) 0.0336(9) 0.0290(9) -0.0012(7) -0.0067(7) -0.0159(8)
C23A 0.0530(12) 0.0378(10) 0.0669(13) -0.0064(9) -0.0161(10) -0.0223(9)

loop_
_atom_type_symbol
_atom_type_description
_atom_type_scat_dispersion_real
_atom_type_scat_dispersion_imag
_atom_type_scat_source
C C 0.0033 0.0016 'International Tables Vol C Tables 4.2.6.8 and 6.1.1.4'
H H 0.0000 0.0000 'International Tables Vol C Tables 4.2.6.8 and 6.1.1.4'
B B 0.0013 0.0007 'International Tables Vol C Tables 4.2.6.8 and 6.1.1.4'
F F 0.0171 0.0103 'International Tables Vol C Tables 4.2.6.8 and 6.1.1.4'
N N 0.0061 0.0033 'International Tables Vol C Tables 4.2.6.8 and 6.1.1.4'
P P 0.1023 0.0942 'International Tables Vol C Tables 4.2.6.8 and 6.1.1.4'

loop_
_geom_angle_atom_site_label_1
_geom_angle_atom_site_label_2
_geom_angle_atom_site_label_3
_geom_angle
_geom_angle_site_symmetry_1
_geom_angle_site_symmetry_3
_geom_angle_publ_flag
C1A P1 C1 101.28(8) . . ?
C7A P1 C1A 105.24(8) . . ?
C7A P1 C1 98.19(8) . . ?
C13A P2 C10 101.94(8) . . ?
C13A P2 C19A 102.60(8) . . ?
C19A P2 C10 98.61(8) . . ?
F6 P3 F1 89.20(8) . . ?
F6 P3 F2 90.46(9) . . ?
F6 P3 F3 179.47(9) . . ?
F6 P3 F4 91.48(8) . . ?
F1 P3 F3 90.44(9) . . ?
F1 P3 F4 178.78(9) . . ?
F2 P3 F1 89.04(9) . . ?
F2 P3 F3 89.93(9) . . ?
F2 P3 F4 89.93(9) . . ?
F4 P3 F3 88.89(8) . . ?
F5 P3 F6 90.10(9) . . ?
F5 P3 F1 89.44(10) . . ?
F5 P3 F2 178.37(10) . . ?
F5 P3 F3 89.51(9) . . ?
F5 P3 F4 91.58(10) . . ?
C6 N2 C10 119.07(14) . . ?
C6 N2 B1 120.49(14) . . ?
C10 N2 B1 120.43(13) . . ?
C1 N1 B1 122.12(14) . . ?
C5 N1 C1 119.86(15) . . ?
C5 N1 B1 117.91(14) . . ?
C2A C1A P1 126.83(13) . . ?
C2A C1A C6A 118.59(16) . . ?
C6A C1A P1 114.49(13) . . ?
N2 C6 H6 118.6 . . ?
N2 C6 C7 122.88(17) . . ?
C7 C6 H6 118.6 . . ?
C12A C7A P1 115.82(13) . . ?
C8A C7A P1 125.41(13) . . ?
C8A C7A C12A 118.77(16) . . ?
C18A C13A P2 116.03(13) . . ?
C18A C13A C14A 118.67(16) . . ?
C14A C13A P2 125.29(13) . . ?
C1 C2 H2 119.5 . . ?
C1 C2 C3 120.91(17) . . ?
C3 C2 H2 119.5 . . ?
N2 C10 P2 117.77(12) . . ?
N2 C10 C9 119.26(15) . . ?
C9 C10 P2 122.78(13) . . ?
C20A C19A P2 116.34(14) . . ?
C24A C19A P2 124.74(14) . . ?
C24A C19A C20A 118.82(17) . . ?
C1A C2A H2A 119.8 . . ?
C3A C2A C1A 120.40(16) . . ?
C3A C2A H2A 119.8 . . ?
C13A C18A H18A 119.5 . . ?
C17A C18A C13A 120.94(17) . . ?
C17A C18A H18A 119.5 . . ?
N1 C1 P1 116.22(12) . . ?
N1 C1 C2 119.16(15) . . ?
C2 C1 P1 124.61(13) . . ?
C7A C12A H12A 119.8 . . ?
C11A C12A C7A 120.42(18) . . ?
C11A C12A H12A 119.8 . . ?
C10 C9 H9 119.6 . . ?
C8 C9 C10 120.89(17) . . ?
C8 C9 H9 119.6 . . ?
C13A C14A H14A 120.0 . . ?
C15A C14A C13A 120.08(17) . . ?
C15A C14A H14A 120.0 . . ?
C1A C6A H6A 119.7 . . ?
C5A C6A C1A 120.65(17) . . ?
C5A C6A H6A 119.7 . . ?
C2A C3A H3A 119.9 . . ?
C4A C3A C2A 120.27(18) . . ?
C4A C3A H3A 119.9 . . ?
C7A C8A H8A 119.9 . . ?
C9A C8A C7A 120.27(17) . . ?
C9A C8A H8A 119.9 . . ?
C6 C7 H7 120.6 . . ?
C8 C7 C6 118.72(16) . . ?
C8 C7 H7 120.6 . . ?
C3A C4A H4A 120.1 . . ?
C5A C4A C3A 119.83(17) . . ?
C5A C4A H4A 120.1 . . ?
C6A C5A H5A 119.9 . . ?
C4A C5A C6A 120.25(17) . . ?
C4A C5A H5A 119.9 . . ?
C19A C20A H20A 119.7 . . ?
C21A C20A C19A 120.63(19) . . ?
C21A C20A H20A 119.7 . . ?
C9 C8 H8 120.5 . . ?
C7 C8 C9 119.07(17) . . ?
C7 C8 H8 120.5 . . ?
C14A C15A H15A 119.6 . . ?
C16A C15A C14A 120.76(18) . . ?
C16A C15A H15A 119.6 . . ?
C15A C16A H16A 120.0 . . ?
C15A C16A C17A 119.94(18) . . ?
C17A C16A H16A 120.0 . . ?
C2 C3 H3 120.6 . . ?
C4 C3 C2 118.80(17) . . ?
C4 C3 H3 120.6 . . ?
N1 C5 H5 119.0 . . ?
N1 C5 C4 122.05(17) . . ?
C4 C5 H5 119.0 . . ?
C3 C4 H4 120.4 . . ?
C5 C4 C3 119.15(17) . . ?
C5 C4 H4 120.4 . . ?
C19A C24A H24A 119.9 . . ?
C19A C24A C23A 120.13(19) . . ?
C23A C24A H24A 119.9 . . ?
C11A C10A H10A 120.0 . . ?
C9A C10A H10A 120.0 . . ?
C9A C10A C11A 120.01(19) . . ?
C18A C17A H17A 120.2 . . ?
C16A C17A C18A 119.60(17) . . ?
C16A C17A H17A 120.2 . . ?
C12A C11A H11A 119.9 . . ?
C10A C11A C12A 120.25(18) . . ?
C10A C11A H11A 119.9 . . ?
C20A C21A H21A 120.0 . . ?
C22A C21A C20A 120.0(2) . . ?
C22A C21A H21A 120.0 . . ?
C8A C9A H9A 119.9 . . ?
C10A C9A C8A 120.26(19) . . ?
C10A C9A H9A 119.9 . . ?
C21A C22A H22A 120.0 . . ?
C23A C22A C21A 119.95(19) . . ?
C23A C22A H22A 120.0 . . ?
N2 B1 H1A 107.5(10) . . ?
N2 B1 H1B 111.0(10) . . ?
N1 B1 N2 106.44(13) . . ?
N1 B1 H1A 110.5(10) . . ?
N1 B1 H1B 106.9(10) . . ?
H1A B1 H1B 114.2(14) . . ?
C24A C23A H23A 119.8 . . ?
C22A C23A C24A 120.4(2) . . ?
C22A C23A H23A 119.8 . . ?

loop_
_geom_bond_atom_site_label_1
_geom_bond_atom_site_label_2
_geom_bond_distance
_geom_bond_site_symmetry_2
_geom_bond_publ_flag
P1 C1A 1.8327(18) . ?
P1 C7A 1.8294(18) . ?
P1 C1 1.8575(19) . ?
P2 C13A 1.8284(19) . ?
P2 C10 1.8555(16) . ?
P2 C19A 1.8366(18) . ?
P3 F6 1.5811(13) . ?
P3 F1 1.5867(14) . ?
P3 F2 1.5853(15) . ?
P3 F3 1.5940(14) . ?
P3 F4 1.5877(14) . ?
P3 F5 1.5768(15) . ?
N2 C6 1.350(2) . ?
N2 C10 1.363(2) . ?
N2 B1 1.605(2) . ?
N1 C1 1.370(2) . ?
N1 C5 1.350(2) . ?
N1 B1 1.591(2) . ?
C1A C2A 1.393(2) . ?
C1A C6A 1.398(2) . ?
C6 H6 0.9300 . ?
C6 C7 1.372(3) . ?
C7A C12A 1.395(2) . ?
C7A C8A 1.394(2) . ?
C13A C18A 1.395(2) . ?
C13A C14A 1.395(2) . ?
C2 H2 0.9300 . ?
C2 C1 1.380(2) . ?
C2 C3 1.390(3) . ?
C10 C9 1.388(2) . ?
C19A C20A 1.394(3) . ?
C19A C24A 1.386(3) . ?
C2A H2A 0.9300 . ?
C2A C3A 1.390(2) . ?
C18A H18A 0.9300 . ?
C18A C17A 1.388(3) . ?
C12A H12A 0.9300 . ?
C12A C11A 1.383(3) . ?
C9 H9 0.9300 . ?
C9 C8 1.381(3) . ?
C14A H14A 0.9300 . ?
C14A C15A 1.383(3) . ?
C6A H6A 0.9300 . ?
C6A C5A 1.385(3) . ?
C3A H3A 0.9300 . ?
C3A C4A 1.385(3) . ?
C8A H8A 0.9300 . ?
C8A C9A 1.387(3) . ?
C7 H7 0.9300 . ?
C7 C8 1.367(3) . ?
C4A H4A 0.9300 . ?
C4A C5A 1.378(3) . ?
C5A H5A 0.9300 . ?
C20A H20A 0.9300 . ?
C20A C21A 1.383(3) . ?
C8 H8 0.9300 . ?
C15A H15A 0.9300 . ?
C15A C16A 1.380(3) . ?
C16A H16A 0.9300 . ?
C16A C17A 1.384(3) . ?
C3 H3 0.9300 . ?
C3 C4 1.375(3) . ?
C5 H5 0.9300 . ?
C5 C4 1.375(3) . ?
C4 H4 0.9300 . ?
C24A H24A 0.9300 . ?
C24A C23A 1.394(3) . ?
C10A H10A 0.9300 . ?
C10A C11A 1.379(3) . ?
C10A C9A 1.378(3) . ?
C17A H17A 0.9300 . ?
C11A H11A 0.9300 . ?
C21A H21A 0.9300 . ?
C21A C22A 1.380(3) . ?
C9A H9A 0.9300 . ?
C22A H22A 0.9300 . ?
C22A C23A 1.373(3) . ?
B1 H1A 1.100(19) . ?
B1 H1B 1.14(2) . ?
C23A H23A 0.9300 . ?

loop_
_geom_torsion_atom_site_label_1
_geom_torsion_atom_site_label_2
_geom_torsion_atom_site_label_3
_geom_torsion_atom_site_label_4
_geom_torsion
_geom_torsion_site_symmetry_1
_geom_torsion_site_symmetry_2
_geom_torsion_site_symmetry_3
_geom_torsion_site_symmetry_4
_geom_torsion_publ_flag
P1 C1A C2A C3A -177.45(13) . . . . ?
P1 C1A C6A C5A 177.38(14) . . . . ?
P1 C7A C12A C11A -179.71(14) . . . . ?
P1 C7A C8A C9A 179.42(14) . . . . ?
P2 C13A C18A C17A -179.97(14) . . . . ?
P2 C13A C14A C15A 179.02(14) . . . . ?
P2 C10 C9 C8 -174.23(14) . . . . ?
P2 C19A C20A C21A 178.13(15) . . . . ?
P2 C19A C24A C23A -176.67(16) . . . . ?
N2 C6 C7 C8 0.4(3) . . . . ?
N2 C10 C9 C8 0.7(3) . . . . ?
N1 C5 C4 C3 0.0(3) . . . . ?
C1A P1 C7A C12A 113.60(14) . . . . ?
C1A P1 C7A C8A -66.93(17) . . . . ?
C1A P1 C1 N1 -157.55(12) . . . . ?
C1A P1 C1 C2 21.20(16) . . . . ?
C1A C2A C3A C4A 1.0(3) . . . . ?
C1A C6A C5A C4A 0.0(3) . . . . ?
C6 N2 C10 P2 172.13(12) . . . . ?
C6 N2 C10 C9 -3.0(2) . . . . ?
C6 N2 B1 N1 18.4(2) . . . . ?
C6 C7 C8 C9 -2.7(3) . . . . ?
C7A P1 C1A C2A 23.48(17) . . . . ?
C7A P1 C1A C6A -153.02(13) . . . . ?
C7A P1 C1 N1 95.02(13) . . . . ?
C7A P1 C1 C2 -86.23(16) . . . . ?
C7A C12A C11A C10A 0.0(3) . . . . ?
C7A C8A C9A C10A 0.7(3) . . . . ?
C13A P2 C10 N2 99.85(13) . . . . ?
C13A P2 C10 C9 -85.18(15) . . . . ?
C13A P2 C19A C20A 179.27(13) . . . . ?
C13A P2 C19A C24A -4.45(17) . . . . ?
C13A C18A C17A C16A 0.7(3) . . . . ?
C13A C14A C15A C16A 1.0(3) . . . . ?
C2 C3 C4 C5 1.7(3) . . . . ?
C10 P2 C13A C18A -159.82(13) . . . . ?
C10 P2 C13A C14A 21.21(16) . . . . ?
C10 P2 C19A C20A 74.89(15) . . . . ?
C10 P2 C19A C24A -108.82(17) . . . . ?
C10 N2 C6 C7 2.6(3) . . . . ?
C10 N2 B1 N1 -161.16(13) . . . . ?
C10 C9 C8 C7 2.2(3) . . . . ?
C19A P2 C13A C18A 98.41(14) . . . . ?
C19A P2 C13A C14A -80.55(16) . . . . ?
C19A P2 C10 N2 -155.23(13) . . . . ?
C19A P2 C10 C9 19.74(16) . . . . ?
C19A C20A C21A C22A -2.1(3) . . . . ?
C19A C24A C23A C22A -0.2(3) . . . . ?
C2A C1A C6A C5A 0.6(3) . . . . ?
C2A C3A C4A C5A -0.4(3) . . . . ?
C18A C13A C14A C15A 0.1(3) . . . . ?
C1 P1 C1A C2A -78.34(16) . . . . ?
C1 P1 C1A C6A 105.16(14) . . . . ?
C1 P1 C7A C12A -142.27(13) . . . . ?
C1 P1 C7A C8A 37.19(16) . . . . ?
C1 N1 C5 C4 -2.1(3) . . . . ?
C1 N1 B1 N2 71.71(18) . . . . ?
C1 C2 C3 C4 -1.3(3) . . . . ?
C12A C7A C8A C9A -1.1(3) . . . . ?
C14A C13A C18A C17A -0.9(3) . . . . ?
C14A C15A C16A C17A -1.2(3) . . . . ?
C6A C1A C2A C3A -1.1(3) . . . . ?
C3A C4A C5A C6A -0.1(3) . . . . ?
C8A C7A C12A C11A 0.8(3) . . . . ?
C20A C19A C24A C23A -0.5(3) . . . . ?
C20A C21A C22A C23A 1.4(3) . . . . ?
C15A C16A C17A C18A 0.4(3) . . . . ?
C3 C2 C1 P1 -179.55(14) . . . . ?
C3 C2 C1 N1 -0.8(3) . . . . ?
C5 N1 C1 P1 -178.67(12) . . . . ?
C5 N1 C1 C2 2.5(2) . . . . ?
C5 N1 B1 N2 -104.49(16) . . . . ?
C24A C19A C20A C21A 1.6(3) . . . . ?
C11A C10A C9A C8A 0.2(3) . . . . ?
C21A C22A C23A C24A -0.2(3) . . . . ?
C9A C10A C11A C12A -0.5(3) . . . . ?
B1 N2 C6 C7 -176.98(16) . . . . ?
B1 N2 C10 P2 -8.32(19) . . . . ?
B1 N2 C10 C9 176.53(15) . . . . ?
B1 N1 C1 P1 5.2(2) . . . . ?
B1 N1 C1 C2 -173.62(15) . . . . ?
B1 N1 C5 C4 174.19(17) . . . . ?
